data_4315749
loop_
_publ_author_name
'Roxanne M. Jenkins'
'Michael L. Singleton'
'Lauren A. Leamer'
'Joseph H. Reibenspies'
'Marcetta Y. Darensbourg'

_publ_section_title
;
 Orientation and Stereodynamic Paths of Planar Monodentate Ligands in
 Square Planar Nickel N2S Complexes
;
_journal_name_full 'Inorganic Chemistry'
_journal_page_first 5503
_journal_page_last 5514
_journal_paper_doi 10.1021/ic1002012
_journal_volume 49
_journal_year 2010
_chemical_formula_sum 'C15 H29 I N4 Ni S'
_chemical_formula_weight 483.09
_chemical_name_systematic
; 
 ? 
;
_space_group_IT_number 14
_symmetry_cell_setting monoclinic
_symmetry_space_group_name_Hall '-P 2ybc'
_symmetry_space_group_name_H-M 'P 1 21/c 1'
_atom_sites_solution_hydrogens geom
_atom_sites_solution_primary direct
_atom_sites_solution_secondary difmap
_audit_creation_method SHELXL-97
_cell_angle_alpha 90.000(5)
_cell_angle_beta 110.946(5)
_cell_angle_gamma 90.000(5)
_cell_formula_units_Z 4
_cell_length_a 13.963(5)
_cell_length_b 12.042(5)
_cell_length_c 12.364(5)
_cell_measurement_temperature 110(2)
_cell_volume 1941.5(13)
_computing_structure_refinement 'SHELXL-97 (Sheldrick, 1997)'
_computing_structure_solution 'SHELXS-97 (Sheldrick, 1990)'
_diffrn_ambient_temperature 110(2)
_diffrn_measured_fraction_theta_full 0.916
_diffrn_measured_fraction_theta_max 0.916
_diffrn_radiation_monochromator graphite
_diffrn_radiation_source 'fine-focus sealed tube'
_diffrn_radiation_type MoK\a
_diffrn_radiation_wavelength 0.71069
_diffrn_reflns_av_R_equivalents 0.1086
_diffrn_reflns_av_sigmaI/netI 0.0917
_diffrn_reflns_limit_h_max 15
_diffrn_reflns_limit_h_min -16
_diffrn_reflns_limit_k_max 13
_diffrn_reflns_limit_k_min -14
_diffrn_reflns_limit_l_max 14
_diffrn_reflns_limit_l_min -14
_diffrn_reflns_number 15834
_diffrn_reflns_theta_full 25.00
_diffrn_reflns_theta_max 25.00
_diffrn_reflns_theta_min 2.54
_exptl_absorpt_coefficient_mu 2.699
_exptl_absorpt_correction_T_max 0.8769
_exptl_absorpt_correction_T_min 0.6569
_exptl_absorpt_correction_type multi-scan
_exptl_absorpt_process_details sadabs
_exptl_crystal_colour orange
_exptl_crystal_density_diffrn 1.653
_exptl_crystal_density_method 'not measured'
_exptl_crystal_description block
_exptl_crystal_F_000 976
_exptl_crystal_size_max 0.17
_exptl_crystal_size_mid 0.05
_exptl_crystal_size_min 0.05
_refine_diff_density_max 0.754
_refine_diff_density_min -0.572
_refine_diff_density_rms 0.136
_refine_ls_extinction_coef 0.0053(7)
_refine_ls_extinction_expression Fc^*^=kFc[1+0.001xFc^2^\l^3^/sin(2\q)]^-1/4^
_refine_ls_extinction_method SHELXL
_refine_ls_goodness_of_fit_ref 0.994
_refine_ls_hydrogen_treatment constr
_refine_ls_matrix_type full
_refine_ls_number_parameters 200
_refine_ls_number_reflns 3140
_refine_ls_number_restraints 0
_refine_ls_restrained_S_all 0.994
_refine_ls_R_factor_all 0.1030
_refine_ls_R_factor_gt 0.0472
_refine_ls_shift/su_max 0.002
_refine_ls_shift/su_mean 0.000
_refine_ls_structure_factor_coef Fsqd
_refine_ls_weighting_details 'calc w=1/[\s^2^(Fo^2^)+(0.0540P)^2^+0.0000P] where P=(Fo^2^+2Fc^2^)/3'
_refine_ls_weighting_scheme calc
_refine_ls_wR_factor_gt 0.0963
_refine_ls_wR_factor_ref 0.1154
_reflns_number_gt 1900
_reflns_number_total 3140
_reflns_threshold_expression >2sigma(I)
_cod_data_source_file ic1002012_si_006.cif
_cod_data_source_block rox1
_cod_depositor_comments
;
The following automatic conversions were performed:

'_symmetry_cell_setting' value 'Monoclinic' changed to 'monoclinic'
according to the built-in table from CIF Core dictionary named
'cif_core.dic' version 2.4.1 from 2010-06-29.

Automatic conversion script
Id: cif_fix_values 1646 2011-03-28 12:23:43Z adriana 
;
_cod_database_code 4315749

loop_
_symmetry_equiv_pos_as_xyz
'x, y, z'
'-x, y+1/2, -z+1/2'
'-x, -y, -z'
'x, -y-1/2, z-1/2'

loop_
_atom_site_label
_atom_site_type_symbol
_atom_site_fract_x
_atom_site_fract_y
_atom_site_fract_z
_atom_site_U_iso_or_equiv
_atom_site_adp_type
_atom_site_occupancy
_atom_site_symmetry_multiplicity
_atom_site_calc_flag
_atom_site_refinement_flags
_atom_site_disorder_assembly
_atom_site_disorder_group
I1 I 0.63664(5) 0.14552(5) 0.91440(5) 0.0369(2) Uani 1 1 d . . .
Ni1 Ni 0.21866(7) 0.08736(8) 0.58955(8) 0.0227(3) Uani 1 1 d . . .
S1 S 0.11561(16) 0.20020(18) 0.46975(16) 0.0292(5) Uani 1 1 d . . .
N1 N 0.1410(5) 0.0990(6) 0.6923(5) 0.0291(16) Uani 1 1 d . . .
N2 N 0.3075(5) -0.0065(5) 0.7165(6) 0.0257(15) Uani 1 1 d . . .
N3 N 0.3739(5) 0.1567(6) 0.4993(6) 0.0312(16) Uani 1 1 d . . .
N4 N 0.2968(5) 0.0110(5) 0.4121(5) 0.0274(16) Uani 1 1 d . . .
C1 C 0.0741(6) 0.2741(7) 0.5754(7) 0.0306(19) Uani 1 1 d . . .
C2 C 0.0577(7) 0.1842(7) 0.6545(7) 0.033(2) Uani 1 1 d . . .
H2A H 0.0523 0.2201 0.7241 0.039 Uiso 1 1 calc R . .
H2B H -0.0082 0.1463 0.6133 0.039 Uiso 1 1 calc R . .
C3 C 0.0899(7) -0.0098(8) 0.6956(8) 0.040(2) Uani 1 1 d . . .
H3A H 0.0510 -0.0339 0.6153 0.048 Uiso 1 1 calc R . .
H3B H 0.0404 0.0008 0.7354 0.048 Uiso 1 1 calc R . .
C4 C 0.1645(7) -0.0993(7) 0.7564(7) 0.034(2) Uani 1 1 d . . .
H4A H 0.1898 -0.0835 0.8406 0.041 Uiso 1 1 calc R . .
H4B H 0.1270 -0.1707 0.7442 0.041 Uiso 1 1 calc R . .
C5 C 0.2534(7) -0.1133(7) 0.7212(7) 0.033(2) Uani 1 1 d . . .
H5A H 0.2305 -0.1486 0.6438 0.040 Uiso 1 1 calc R . .
H5B H 0.3027 -0.1643 0.7763 0.040 Uiso 1 1 calc R . .
C6 C 0.2200(7) 0.1221(8) 0.8083(7) 0.035(2) Uani 1 1 d . . .
H6A H 0.1953 0.0961 0.8696 0.042 Uiso 1 1 calc R . .
H6B H 0.2323 0.2031 0.8180 0.042 Uiso 1 1 calc R . .
C7 C 0.3190(7) 0.0633(7) 0.8199(7) 0.035(2) Uani 1 1 d . . .
H7A H 0.3735 0.1191 0.8298 0.042 Uiso 1 1 calc R . .
H7B H 0.3401 0.0158 0.8899 0.042 Uiso 1 1 calc R . .
C8 C 0.4105(7) -0.0344(8) 0.7166(8) 0.040(2) Uani 1 1 d . . .
H8A H 0.4476 0.0341 0.7143 0.060 Uiso 1 1 calc R . .
H8B H 0.4039 -0.0798 0.6485 0.060 Uiso 1 1 calc R . .
H8C H 0.4484 -0.0760 0.7871 0.060 Uiso 1 1 calc R . .
C9 C -0.0287(7) 0.3312(8) 0.5097(9) 0.043(2) Uani 1 1 d . . .
H9A H -0.0187 0.3881 0.4581 0.064 Uiso 1 1 calc R . .
H9B H -0.0550 0.3659 0.5652 0.064 Uiso 1 1 calc R . .
H9C H -0.0781 0.2759 0.4638 0.064 Uiso 1 1 calc R . .
C10 C 0.1510(8) 0.3585(9) 0.6413(9) 0.052(3) Uani 1 1 d . . .
H10A H 0.1586 0.4148 0.5877 0.078 Uiso 1 1 calc R . .
H10B H 0.2171 0.3222 0.6806 0.078 Uiso 1 1 calc R . .
H10C H 0.1277 0.3941 0.6988 0.078 Uiso 1 1 calc R . .
C11 C 0.2995(6) 0.0829(7) 0.4953(6) 0.0259(18) Uani 1 1 d . . .
C12 C 0.4163(6) 0.1282(7) 0.4172(7) 0.032(2) Uani 1 1 d . . .
H12 H 0.4697 0.1668 0.4024 0.039 Uiso 1 1 calc R . .
C13 C 0.3686(6) 0.0366(8) 0.3626(7) 0.032(2) Uani 1 1 d . . .
H13 H 0.3813 -0.0026 0.3025 0.039 Uiso 1 1 calc R . .
C14 C 0.4023(7) 0.2524(7) 0.5765(8) 0.036(2) Uani 1 1 d . . .
H14A H 0.4582 0.2929 0.5635 0.055 Uiso 1 1 calc R . .
H14B H 0.4251 0.2271 0.6571 0.055 Uiso 1 1 calc R . .
H14C H 0.3429 0.3015 0.5607 0.055 Uiso 1 1 calc R . .
C15 C 0.2277(8) -0.0854(7) 0.3760(7) 0.037(2) Uani 1 1 d . . .
H15A H 0.2418 -0.1257 0.3145 0.055 Uiso 1 1 calc R . .
H15B H 0.1563 -0.0598 0.3470 0.055 Uiso 1 1 calc R . .
H15C H 0.2388 -0.1347 0.4424 0.055 Uiso 1 1 calc R . .

loop_
_atom_site_aniso_label
_atom_site_aniso_U_11
_atom_site_aniso_U_22
_atom_site_aniso_U_33
_atom_site_aniso_U_23
_atom_site_aniso_U_13
_atom_site_aniso_U_12
I1 0.0394(4) 0.0387(4) 0.0312(3) 0.0002(3) 0.0110(2) -0.0044(3)
Ni1 0.0224(6) 0.0256(6) 0.0238(5) -0.0027(4) 0.0126(4) -0.0020(4)
S1 0.0286(12) 0.0332(12) 0.0273(10) -0.0001(9) 0.0120(9) -0.0016(10)
N1 0.031(4) 0.034(4) 0.029(4) 0.002(3) 0.018(3) 0.003(3)
N2 0.025(4) 0.021(4) 0.034(4) -0.003(3) 0.014(3) 0.001(3)
N3 0.026(4) 0.035(4) 0.036(4) -0.001(3) 0.015(3) -0.002(3)
N4 0.025(4) 0.024(4) 0.030(4) -0.004(3) 0.007(3) -0.003(3)
C1 0.020(5) 0.031(5) 0.041(5) 0.001(4) 0.012(4) 0.001(4)
C2 0.030(5) 0.042(5) 0.030(4) -0.008(4) 0.015(4) 0.009(4)
C3 0.041(6) 0.047(6) 0.036(5) -0.002(4) 0.018(4) -0.005(5)
C4 0.038(5) 0.033(5) 0.033(5) 0.007(4) 0.015(4) -0.005(4)
C5 0.050(6) 0.017(4) 0.036(5) -0.001(3) 0.019(4) -0.001(4)
C6 0.036(5) 0.045(6) 0.023(4) -0.009(4) 0.008(4) -0.006(4)
C7 0.038(5) 0.033(5) 0.030(4) -0.008(4) 0.009(4) -0.005(4)
C8 0.042(6) 0.037(5) 0.045(5) -0.011(4) 0.019(5) 0.006(5)
C9 0.045(6) 0.035(6) 0.058(6) 0.011(4) 0.030(5) 0.008(4)
C10 0.056(7) 0.036(6) 0.061(6) 0.000(5) 0.017(5) 0.005(5)
C11 0.028(5) 0.026(5) 0.024(4) 0.010(3) 0.010(3) 0.003(4)
C12 0.026(5) 0.032(5) 0.046(5) 0.004(4) 0.020(4) 0.002(4)
C13 0.024(5) 0.046(6) 0.028(4) 0.003(4) 0.013(4) 0.007(4)
C14 0.041(6) 0.029(5) 0.043(5) -0.012(4) 0.020(4) -0.016(4)
C15 0.051(6) 0.030(5) 0.031(4) -0.004(4) 0.018(4) 0.004(4)

loop_
_atom_type_symbol
_atom_type_description
_atom_type_scat_dispersion_real
_atom_type_scat_dispersion_imag
_atom_type_scat_source
C C 0.0033 0.0016 'International Tables Vol C Tables 4.2.6.8 and 6.1.1.4'
H H 0.0000 0.0000 'International Tables Vol C Tables 4.2.6.8 and 6.1.1.4'
N N 0.0061 0.0033 'International Tables Vol C Tables 4.2.6.8 and 6.1.1.4'
S S 0.1246 0.1234 'International Tables Vol C Tables 4.2.6.8 and 6.1.1.4'
I I -0.4742 1.8119 'International Tables Vol C Tables 4.2.6.8 and 6.1.1.4'
Ni Ni 0.3393 1.1124 'International Tables Vol C Tables 4.2.6.8 and 6.1.1.4'

loop_
_geom_angle_atom_site_label_1
_geom_angle_atom_site_label_2
_geom_angle_atom_site_label_3
_geom_angle
_geom_angle_site_symmetry_1
_geom_angle_site_symmetry_3
_geom_angle_publ_flag
C11 Ni1 N1 176.5(3) . . ?
C11 Ni1 N2 97.5(3) . . ?
N1 Ni1 N2 82.0(3) . . ?
C11 Ni1 S1 89.6(2) . . ?
N1 Ni1 S1 90.7(2) . . ?
N2 Ni1 S1 171.97(19) . . ?
C1 S1 Ni1 96.9(3) . . ?
C6 N1 C2 113.5(6) . . ?
C6 N1 C3 109.4(7) . . ?
C2 N1 C3 106.4(7) . . ?
C6 N1 Ni1 104.4(5) . . ?
C2 N1 Ni1 113.5(5) . . ?
C3 N1 Ni1 109.6(5) . . ?
C8 N2 C7 108.8(6) . . ?
C8 N2 C5 108.0(6) . . ?
C7 N2 C5 110.5(6) . . ?
C8 N2 Ni1 117.8(5) . . ?
C7 N2 Ni1 101.7(5) . . ?
C5 N2 Ni1 109.8(5) . . ?
C11 N3 C12 109.5(7) . . ?
C11 N3 C14 124.7(7) . . ?
C12 N3 C14 125.9(7) . . ?
C11 N4 C13 111.8(7) . . ?
C11 N4 C15 125.4(7) . . ?
C13 N4 C15 122.7(7) . . ?
C10 C1 C2 112.1(8) . . ?
C10 C1 C9 109.8(8) . . ?
C2 C1 C9 109.3(7) . . ?
C10 C1 S1 111.7(6) . . ?
C2 C1 S1 105.6(5) . . ?
C9 C1 S1 108.3(6) . . ?
N1 C2 C1 114.1(7) . . ?
N1 C3 C4 112.9(8) . . ?
C5 C4 C3 116.4(7) . . ?
C4 C5 N2 113.8(7) . . ?
N1 C6 C7 109.9(6) . . ?
N2 C7 C6 111.6(7) . . ?
N4 C11 N3 105.3(6) . . ?
N4 C11 Ni1 129.4(6) . . ?
N3 C11 Ni1 125.3(6) . . ?
C13 C12 N3 107.8(7) . . ?
C12 C13 N4 105.6(7) . . ?

loop_
_geom_bond_atom_site_label_1
_geom_bond_atom_site_label_2
_geom_bond_distance
_geom_bond_site_symmetry_2
_geom_bond_publ_flag
Ni1 C11 1.891(8) . ?
Ni1 N1 1.947(6) . ?
Ni1 N2 1.972(7) . ?
Ni1 S1 2.142(2) . ?
S1 C1 1.837(8) . ?
N1 C6 1.490(10) . ?
N1 C2 1.495(11) . ?
N1 C3 1.499(12) . ?
N2 C8 1.476(11) . ?
N2 C7 1.490(10) . ?
N2 C5 1.504(11) . ?
N3 C11 1.354(10) . ?
N3 C12 1.389(11) . ?
N3 C14 1.458(11) . ?
N4 C11 1.334(10) . ?
N4 C13 1.383(10) . ?
N4 C15 1.473(11) . ?
C1 C10 1.492(14) . ?
C1 C2 1.530(12) . ?
C1 C9 1.536(13) . ?
C3 C4 1.501(13) . ?
C4 C5 1.464(12) . ?
C6 C7 1.512(13) . ?
C12 C13 1.340(13) . ?

loop_
_geom_torsion_atom_site_label_1
_geom_torsion_atom_site_label_2
_geom_torsion_atom_site_label_3
_geom_torsion_atom_site_label_4
_geom_torsion
_geom_torsion_site_symmetry_1
_geom_torsion_site_symmetry_2
_geom_torsion_site_symmetry_3
_geom_torsion_site_symmetry_4
_geom_torsion_publ_flag
C11 Ni1 S1 C1 -150.3(4) . . . . ?
N1 Ni1 S1 C1 26.2(3) . . . . ?
N2 Ni1 S1 C1 1.5(15) . . . . ?
C11 Ni1 N1 C6 -35(5) . . . . ?
N2 Ni1 N1 C6 46.2(5) . . . . ?
S1 Ni1 N1 C6 -130.4(5) . . . . ?
C11 Ni1 N1 C2 89(5) . . . . ?
N2 Ni1 N1 C2 170.3(6) . . . . ?
S1 Ni1 N1 C2 -6.3(6) . . . . ?
C11 Ni1 N1 C3 -152(5) . . . . ?
N2 Ni1 N1 C3 -70.9(6) . . . . ?
S1 Ni1 N1 C3 112.5(5) . . . . ?
C11 Ni1 N2 C8 10.4(6) . . . . ?
N1 Ni1 N2 C8 -166.1(6) . . . . ?
S1 Ni1 N2 C8 -141.1(13) . . . . ?
C11 Ni1 N2 C7 129.2(5) . . . . ?
N1 Ni1 N2 C7 -47.3(5) . . . . ?
S1 Ni1 N2 C7 -22.3(18) . . . . ?
C11 Ni1 N2 C5 -113.7(5) . . . . ?
N1 Ni1 N2 C5 69.8(5) . . . . ?
S1 Ni1 N2 C5 94.8(15) . . . . ?
Ni1 S1 C1 C10 79.7(6) . . . . ?
Ni1 S1 C1 C2 -42.3(6) . . . . ?
Ni1 S1 C1 C9 -159.3(5) . . . . ?
C6 N1 C2 C1 96.3(8) . . . . ?
C3 N1 C2 C1 -143.2(7) . . . . ?
Ni1 N1 C2 C1 -22.6(9) . . . . ?
C10 C1 C2 N1 -77.4(9) . . . . ?
C9 C1 C2 N1 160.7(7) . . . . ?
S1 C1 C2 N1 44.4(8) . . . . ?
C6 N1 C3 C4 -44.4(9) . . . . ?
C2 N1 C3 C4 -167.4(7) . . . . ?
Ni1 N1 C3 C4 69.5(8) . . . . ?
N1 C3 C4 C5 -48.9(10) . . . . ?
C3 C4 C5 N2 48.4(11) . . . . ?
C8 N2 C5 C4 162.6(7) . . . . ?
C7 N2 C5 C4 43.7(9) . . . . ?
Ni1 N2 C5 C4 -67.8(8) . . . . ?
C2 N1 C6 C7 -157.6(7) . . . . ?
C3 N1 C6 C7 83.7(8) . . . . ?
Ni1 N1 C6 C7 -33.6(8) . . . . ?
C8 N2 C7 C6 163.6(7) . . . . ?
C5 N2 C7 C6 -78.1(9) . . . . ?
Ni1 N2 C7 C6 38.5(8) . . . . ?
N1 C6 C7 N2 -3.9(10) . . . . ?
C13 N4 C11 N3 0.3(9) . . . . ?
C15 N4 C11 N3 179.7(7) . . . . ?
C13 N4 C11 Ni1 179.7(6) . . . . ?
C15 N4 C11 Ni1 -0.9(12) . . . . ?
C12 N3 C11 N4 -0.1(9) . . . . ?
C14 N3 C11 N4 178.5(7) . . . . ?
C12 N3 C11 Ni1 -179.4(6) . . . . ?
C14 N3 C11 Ni1 -0.9(11) . . . . ?
N1 Ni1 C11 N4 171(5) . . . . ?
N2 Ni1 C11 N4 89.7(7) . . . . ?
S1 Ni1 C11 N4 -94.2(7) . . . . ?
N1 Ni1 C11 N3 -10(5) . . . . ?
N2 Ni1 C11 N3 -91.1(7) . . . . ?
S1 Ni1 C11 N3 85.1(7) . . . . ?
C11 N3 C12 C13 -0.2(9) . . . . ?
C14 N3 C12 C13 -178.8(8) . . . . ?
N3 C12 C13 N4 0.4(9) . . . . ?
C11 N4 C13 C12 -0.5(9) . . . . ?
C15 N4 C13 C12 -179.9(7) . . . . ?
